data_7003083
loop_
_publ_author_name
'Yu, Hai-Hui'
'Cui, Xiao-Bing'
'Cui, Ji-Wen'
'Kong, Li'
'Duan, Wei-Jie'
'Xu, Ji-Qing'
'Wang, Tie-Gang'

_publ_section_title
;
 Hydrothermal synthesis and structural characterization of the first
 mixed molybdenum--tungsten capped-keggin polyoxometal complex:
 {[Co(dien)]4[(AsVO4)MoV8WVI4O33(&#x00B5;2--OH)3]}&#x00B7;2H2O
;
_journal_issue 2
_journal_name_full 'Dalton Transactions'
_journal_page_first 195
_journal_page_last 197
_journal_paper_doi 10.1039/b711604g
_journal_year 2008
_chemical_formula_sum 'C16 H59 As Co4 Mo8 N12 O42 W4'
_chemical_formula_weight 2905.31
_chemical_name_systematic
;
?
;
_space_group_IT_number 2
_symmetry_cell_setting triclinic
_symmetry_space_group_name_Hall '-P 1'
_symmetry_space_group_name_H-M 'P -1'
_atom_sites_solution_hydrogens geom
_atom_sites_solution_primary direct
_atom_sites_solution_secondary difmap
_audit_creation_method SHELXL-97
_cell_angle_alpha 93.89(3)
_cell_angle_beta 94.50(3)
_cell_angle_gamma 109.70(3)
_cell_formula_units_Z 2
_cell_length_a 11.906(2)
_cell_length_b 13.363(3)
_cell_length_c 19.406(4)
_cell_measurement_temperature 293(2)
_cell_volume 2883.2(12)
_computing_structure_refinement 'SHELXL-97 (Sheldrick, 1997)'
_computing_structure_solution 'SHELXS-97 (Sheldrick, 1990)'
_diffrn_ambient_temperature 293(2)
_diffrn_measured_fraction_theta_full 0.978
_diffrn_measured_fraction_theta_max 0.978
_diffrn_radiation_monochromator graphite
_diffrn_radiation_source 'fine-focus sealed tube'
_diffrn_radiation_type MoK\a
_diffrn_radiation_wavelength 0.71073
_diffrn_reflns_av_R_equivalents 0.0377
_diffrn_reflns_av_sigmaI/netI 0.0492
_diffrn_reflns_limit_h_max 15
_diffrn_reflns_limit_h_min -15
_diffrn_reflns_limit_k_max 17
_diffrn_reflns_limit_k_min -16
_diffrn_reflns_limit_l_max 24
_diffrn_reflns_limit_l_min -25
_diffrn_reflns_number 28267
_diffrn_reflns_theta_full 27.48
_diffrn_reflns_theta_max 27.48
_diffrn_reflns_theta_min 3.14
_exptl_absorpt_coefficient_mu 11.410
_exptl_absorpt_correction_type empirical
_exptl_crystal_colour black
_exptl_crystal_density_diffrn 3.347
_exptl_crystal_density_method 'not measured'
_exptl_crystal_description block
_exptl_crystal_F_000 2696
_exptl_crystal_size_max 0.29
_exptl_crystal_size_mid 0.24
_exptl_crystal_size_min 0.20
_refine_diff_density_max 3.292
_refine_diff_density_min -2.815
_refine_diff_density_rms 0.312
_refine_ls_extinction_coef 0.00010(4)
_refine_ls_extinction_expression Fc^*^=kFc[1+0.001xFc^2^\l^3^/sin(2\q)]^-1/4^
_refine_ls_extinction_method SHELXL
_refine_ls_goodness_of_fit_ref 1.054
_refine_ls_hydrogen_treatment mixed
_refine_ls_matrix_type full
_refine_ls_number_parameters 785
_refine_ls_number_reflns 12941
_refine_ls_number_restraints 0
_refine_ls_restrained_S_all 1.054
_refine_ls_R_factor_all 0.0513
_refine_ls_R_factor_gt 0.0433
_refine_ls_shift/su_max 0.001
_refine_ls_shift/su_mean 0.000
_refine_ls_structure_factor_coef Fsqd
_refine_ls_weighting_details 'calc w=1/[\s^2^(Fo^2^)+(0.0483P)^2^+63.7339P] where P=(Fo^2^+2Fc^2^)/3'
_refine_ls_weighting_scheme calc
_refine_ls_wR_factor_gt 0.1137
_refine_ls_wR_factor_ref 0.1188
_reflns_number_gt 11307
_reflns_number_total 12941
_reflns_threshold_expression >2sigma(I)
_cod_data_source_file b711604g.txt
_cod_data_source_block xjq
_cod_original_cell_volume 2883.1(10)
_cod_original_sg_symbol_H-M P-1
_cod_database_code 7003083

loop_
_symmetry_equiv_pos_as_xyz
'x, y, z'
'-x, -y, -z'

loop_
_atom_site_label
_atom_site_type_symbol
_atom_site_fract_x
_atom_site_fract_y
_atom_site_fract_z
_atom_site_U_iso_or_equiv
_atom_site_adp_type
_atom_site_occupancy
_atom_site_symmetry_multiplicity
_atom_site_calc_flag
_atom_site_refinement_flags
_atom_site_disorder_assembly
_atom_site_disorder_group
W1 W 1.01812(4) 0.44178(3) 0.34274(2) 0.01821(10) Uani 1 1 d . . .
W2 W 0.63986(4) -0.05104(3) 0.15922(2) 0.01899(10) Uani 1 1 d . . .
W3 W 1.09806(4) 0.27652(3) 0.41881(2) 0.01950(10) Uani 1 1 d . . .
W4 W 0.86686(4) 0.00113(3) 0.08123(2) 0.01841(10) Uani 1 1 d . . .
Mo1 Mo 0.74106(7) 0.35480(6) 0.25335(4) 0.01202(15) Uani 1 1 d . . .
Mo2 Mo 0.99221(7) 0.41302(6) 0.16616(4) 0.01189(15) Uani 1 1 d . . .
Mo3 Mo 1.15812(7) 0.08720(6) 0.31660(4) 0.01283(16) Uani 1 1 d . . .
Mo4 Mo 0.89414(7) 0.02338(6) 0.40431(4) 0.01192(15) Uani 1 1 d . . .
Mo5 Mo 0.59298(7) 0.15668(7) 0.24978(4) 0.01344(16) Uani 1 1 d . . .
Mo6 Mo 1.13628(7) 0.07168(6) 0.18040(4) 0.01432(16) Uani 1 1 d . . .
As1 As 0.90535(8) 0.16465(7) 0.25050(4) 0.00899(17) Uani 1 1 d . . .
Mo7 Mo 0.68348(7) -0.03643(6) 0.33469(4) 0.01338(16) Uani 1 1 d . . .
Mo8 Mo 1.04219(7) 0.26294(6) 0.09420(4) 0.01390(16) Uani 1 1 d . . .
Co1 Co 0.78048(12) 0.24955(11) 0.42763(7) 0.0173(3) Uani 1 1 d . . .
Co2 Co 0.88062(13) -0.14732(10) 0.23649(7) 0.0181(3) Uani 1 1 d . . .
Co3 Co 1.25214(12) 0.36197(10) 0.26006(7) 0.0182(3) Uani 1 1 d . . .
Co4 Co 0.70966(12) 0.20008(11) 0.07507(7) 0.0176(3) Uani 1 1 d . . .
O1 O 0.8912(6) 0.2874(5) 0.1038(3) 0.0176(14) Uani 1 1 d . . .
O2 O 0.7944(6) -0.0765(5) 0.1593(3) 0.0176(14) Uani 1 1 d . . .
O3 O 0.9578(6) 0.3243(5) 0.4033(3) 0.0164(13) Uani 1 1 d . . .
O4 O 1.1187(6) 0.3502(5) 0.1807(3) 0.0153(13) Uani 1 1 d . . .
O5 O 1.1368(6) 0.3663(5) 0.3407(3) 0.0173(13) Uani 1 1 d . . .
O6 O 0.6796(6) 0.2381(5) 0.1783(4) 0.0185(14) Uani 1 1 d . . .
O7 O 0.8041(7) -0.0944(6) 0.0119(4) 0.0229(15) Uani 1 1 d . . .
O8 O 0.7305(6) 0.0528(6) 0.0978(3) 0.0173(14) Uani 1 1 d . . .
O9 O 0.9130(6) 0.2933(5) 0.2549(3) 0.0120(12) Uani 1 1 d . . .
O10 O 1.0434(6) -0.0177(5) 0.2465(3) 0.0177(14) Uani 1 1 d . . .
O11 O 1.2036(6) 0.1944(5) 0.2506(4) 0.0183(14) Uani 1 1 d . . .
O12 O 0.5601(6) 0.0406(6) 0.3199(4) 0.0195(14) Uani 1 1 d . . .
O13 O 0.7757(6) 0.0935(6) 0.3950(3) 0.0171(13) Uani 1 1 d . . .
O14 O 0.9841(6) 0.1434(5) 0.3217(3) 0.0147(13) Uani 1 1 d . . .
O15 O 0.9649(6) 0.1364(5) 0.1789(3) 0.0123(12) Uani 1 1 d . . .
O16 O 0.9366(6) 0.1244(5) 0.0404(3) 0.0184(14) Uani 1 1 d . . .
O17 O 1.0015(6) 0.1612(5) 0.4580(3) 0.0165(13) Uani 1 1 d . . .
O18 O 0.6156(6) -0.1159(5) 0.2411(3) 0.0168(13) Uani 1 1 d . . .
O19 O 0.7042(6) 0.2530(5) 0.3249(3) 0.0172(13) Uani 1 1 d . . .
O20 O 0.8653(6) 0.4465(5) 0.3302(3) 0.0177(14) Uani 1 1 d . . .
O21 O 1.2027(6) 0.2103(5) 0.3903(3) 0.0163(13) Uani 1 1 d . . .
O22 O 0.7595(6) 0.0861(5) 0.2488(3) 0.0133(12) Uani 1 1 d . . .
O23 O 1.0552(6) 0.0013(5) 0.3882(3) 0.0173(13) Uani 1 1 d . . .
O24 O 0.8261(6) -0.0721(5) 0.3196(3) 0.0160(13) Uani 1 1 d . . .
O25 O 1.1653(6) 0.1850(5) 0.1107(3) 0.0158(13) Uani 1 1 d . . .
O26 O 0.8444(6) 0.4332(5) 0.1887(3) 0.0172(13) Uani 1 1 d . . .
O27 O 0.5457(6) 0.0311(5) 0.1755(3) 0.0174(13) Uani 1 1 d . . .
O28 O 1.0662(6) 0.4934(5) 0.2608(3) 0.0146(13) Uani 1 1 d . . .
O29 O 1.0073(6) -0.0222(5) 0.1081(3) 0.0170(13) Uani 1 1 d . . .
O30 O 0.6395(7) 0.4169(6) 0.2549(4) 0.0273(17) Uani 1 1 d . . .
O31 O 0.8567(7) -0.0512(6) 0.4707(4) 0.0220(15) Uani 1 1 d . . .
O32 O 1.2728(7) 0.0435(6) 0.3320(4) 0.0258(16) Uani 1 1 d . . .
O33 O 1.0935(7) 0.5489(5) 0.4020(4) 0.0235(16) Uani 1 1 d . . .
O34 O 0.5477(7) -0.1518(6) 0.1002(4) 0.0256(16) Uani 1 1 d . . .
O35 O 0.4658(7) 0.1825(7) 0.2507(4) 0.0275(17) Uani 1 1 d . . .
O36 O 1.0440(7) 0.5128(6) 0.1154(4) 0.0248(16) Uani 1 1 d . . .
O37 O 1.1812(7) 0.3625(6) 0.4884(4) 0.0267(16) Uani 1 1 d . . .
O38 O 1.2455(7) 0.0247(6) 0.1644(4) 0.0271(16) Uani 1 1 d . . .
O39 O 1.1051(7) 0.3296(6) 0.0298(4) 0.0264(16) Uani 1 1 d . . .
O40 O 0.6058(7) -0.1257(6) 0.3853(4) 0.0262(16) Uani 1 1 d . . .
N1 N 0.7241(10) -0.2855(8) 0.2203(7) 0.043(3) Uani 1 1 d . . .
H17A H 0.7269 -0.3315 0.2515 0.080 Uiso 1 1 calc R . .
H17B H 0.6581 -0.2678 0.2242 0.080 Uiso 1 1 calc R . .
N2 N 0.9363(10) -0.2366(7) 0.1598(6) 0.033(2) Uani 1 1 d . . .
H18 H 0.9592 -0.1980 0.1233 0.080 Uiso 1 1 calc R . .
N3 N 0.9683(10) -0.2167(7) 0.3095(5) 0.031(2) Uani 1 1 d . . .
H19A H 1.0267 -0.1651 0.3368 0.080 Uiso 1 1 calc R . .
H19B H 0.9154 -0.2552 0.3366 0.080 Uiso 1 1 calc R . .
N4 N 1.3675(9) 0.3794(8) 0.1792(5) 0.032(2) Uani 1 1 d . . .
H20A H 1.4360 0.3697 0.1947 0.080 Uiso 1 1 calc R . .
H20B H 1.3312 0.3304 0.1429 0.080 Uiso 1 1 calc R . .
N5 N 1.3261(9) 0.5336(8) 0.2645(6) 0.033(2) Uani 1 1 d . . .
H21 H 1.2649 0.5597 0.2656 0.080 Uiso 1 1 calc R . .
N6 N 1.3932(9) 0.3898(9) 0.3402(6) 0.035(2) Uani 1 1 d . . .
H21A H 1.3661 0.3499 0.3749 0.080 Uiso 1 1 calc R . .
H21B H 1.4524 0.3706 0.3237 0.080 Uiso 1 1 calc R . .
N7 N 0.6947(8) 0.3473(7) 0.0479(5) 0.0246(19) Uani 1 1 d . . .
H22 H 0.7261 0.3971 0.0851 0.080 Uiso 1 1 calc R . .
N8 N 0.7510(10) 0.1904(8) -0.0304(4) 0.029(2) Uani 1 1 d . . .
H23A H 0.8254 0.1875 -0.0312 0.034 Uiso 1 1 calc R . .
H23B H 0.6988 0.1305 -0.0542 0.034 Uiso 1 1 calc R . .
N9 N 0.5185(8) 0.1469(8) 0.0531(5) 0.028(2) Uani 1 1 d . . .
H24A H 0.4957 0.1182 0.0087 0.080 Uiso 1 1 calc R . .
H25B H 0.4829 0.0978 0.0814 0.080 Uiso 1 1 calc R . .
N10 N 0.6073(8) 0.1750(8) 0.4625(5) 0.029(2) Uani 1 1 d . . .
H26 H 0.5600 0.1265 0.4277 0.080 Uiso 1 1 calc R . .
N11 N 0.7462(10) 0.3918(8) 0.4565(5) 0.034(2) Uani 1 1 d . . .
H27A H 0.7843 0.4212 0.4988 0.080 Uiso 1 1 calc R . .
H27B H 0.7716 0.4396 0.4256 0.080 Uiso 1 1 calc R . .
N12 N 0.8364(9) 0.2288(7) 0.5317(5) 0.027(2) Uani 1 1 d . . .
H28A H 0.8800 0.1854 0.5305 0.080 Uiso 1 1 calc R . .
H28B H 0.8835 0.2924 0.5536 0.080 Uiso 1 1 calc R . .
C1 C 0.5686(11) 0.3361(10) 0.0313(7) 0.036(3) Uani 1 1 d . . .
H1A H 0.5480 0.3232 -0.0186 0.080 Uiso 1 1 calc R . .
H1B H 0.5568 0.4020 0.0470 0.080 Uiso 1 1 calc R . .
C2 C 0.7438(12) 0.2858(10) -0.0637(6) 0.035(3) Uani 1 1 d . . .
H2A H 0.6642 0.2693 -0.0878 0.080 Uiso 1 1 calc R . .
H2B H 0.8013 0.3038 -0.0976 0.080 Uiso 1 1 calc R . .
C3 C 0.7698(13) 0.3802(11) -0.0097(6) 0.037(3) Uani 1 1 d . . .
H3A H 0.8540 0.4058 0.0081 0.080 Uiso 1 1 calc R . .
H3B H 0.7522 0.4378 -0.0307 0.080 Uiso 1 1 calc R . .
C4 C 0.4868(11) 0.2447(12) 0.0656(7) 0.040(3) Uani 1 1 d . . .
H4A H 0.4941 0.2647 0.1152 0.080 Uiso 1 1 calc R . .
H4B H 0.4042 0.2302 0.0472 0.080 Uiso 1 1 calc R . .
C5 C 0.7349(13) 0.1837(11) 0.5702(7) 0.042(3) Uani 1 1 d . . .
H5A H 0.7178 0.2408 0.5959 0.051 Uiso 1 1 calc R . .
H5B H 0.7543 0.1392 0.6034 0.051 Uiso 1 1 calc R . .
C6 C 0.6256(12) 0.1176(11) 0.5218(7) 0.041(3) Uani 1 1 d . . .
H6A H 0.6351 0.0512 0.5050 0.080 Uiso 1 1 calc R . .
H6B H 0.5553 0.1002 0.5470 0.080 Uiso 1 1 calc R . .
C7 C 0.8402(15) -0.3399(11) 0.1360(8) 0.050(4) Uani 1 1 d . . .
H7A H 0.8418 -0.3575 0.0868 0.060 Uiso 1 1 calc R . .
H7B H 0.8541 -0.3959 0.1609 0.060 Uiso 1 1 calc R . .
C8 C 1.021(2) -0.2875(15) 0.2695(10) 0.073(6) Uani 1 1 d . . .
H8A H 0.9676 -0.3611 0.2671 0.080 Uiso 1 1 calc R . .
H8B H 1.0973 -0.2825 0.2937 0.080 Uiso 1 1 calc R . .
C9 C 0.7220(16) -0.3343(14) 0.1480(10) 0.066(5) Uani 1 1 d . . .
H9A H 0.6625 -0.4056 0.1412 0.080 Uiso 1 1 calc R . .
H9B H 0.6994 -0.2918 0.1146 0.080 Uiso 1 1 calc R . .
C10 C 1.0394(17) -0.2559(14) 0.1960(11) 0.069(6) Uani 1 1 d . . .
H10A H 1.1094 -0.1917 0.1983 0.083 Uiso 1 1 calc R . .
H10B H 1.0557 -0.3122 0.1689 0.083 Uiso 1 1 calc R . .
C11 C 1.393(2) 0.4859(14) 0.1579(10) 0.085(7) Uani 1 1 d . . .
H11A H 1.4748 0.5096 0.1452 0.080 Uiso 1 1 calc R . .
H11B H 1.3407 0.4805 0.1160 0.080 Uiso 1 1 calc R . .
C12 C 1.384(2) 0.5631(16) 0.2022(11) 0.085(7) Uani 1 1 d . . .
H12A H 1.3404 0.6011 0.1768 0.080 Uiso 1 1 calc R . .
H12B H 1.4641 0.6132 0.2165 0.080 Uiso 1 1 calc R . .
C13 C 0.5520(19) 0.2553(18) 0.4774(13) 0.087(7) Uani 1 1 d . . .
H13A H 0.4716 0.2307 0.4532 0.080 Uiso 1 1 calc R . .
H13B H 0.5447 0.2616 0.5268 0.080 Uiso 1 1 calc R . .
C14 C 0.6177(19) 0.3605(16) 0.4574(13) 0.082(7) Uani 1 1 d . . .
H14A H 0.5836 0.3655 0.4112 0.080 Uiso 1 1 calc R . .
H14B H 0.6023 0.4130 0.4887 0.080 Uiso 1 1 calc R . .
C15 C 1.439(2) 0.5010(15) 0.3662(10) 0.081(7) Uani 1 1 d . . .
H15A H 1.4186 0.5068 0.4133 0.080 Uiso 1 1 calc R . .
H15B H 1.5262 0.5246 0.3689 0.080 Uiso 1 1 calc R . .
C16 C 1.403(2) 0.5694(15) 0.3307(14) 0.115(11) Uani 1 1 d . . .
H16A H 1.4746 0.6265 0.3218 0.080 Uiso 1 1 calc R . .
H16B H 1.3611 0.6011 0.3616 0.080 Uiso 1 1 calc R . .
O1W O 0.3524(9) 0.8838(10) 0.2517(7) 0.063(3) Uani 1 1 d . . .
O2W O 0.763(3) 0.643(3) 0.3674(12) 0.28(2) Uani 1 1 d . . .

loop_
_atom_site_aniso_label
_atom_site_aniso_U_11
_atom_site_aniso_U_22
_atom_site_aniso_U_33
_atom_site_aniso_U_23
_atom_site_aniso_U_13
_atom_site_aniso_U_12
W1 0.0179(2) 0.01635(19) 0.0192(2) -0.00136(14) -0.00014(15) 0.00539(15)
W2 0.0158(2) 0.0206(2) 0.01628(19) -0.00098(15) 0.00037(14) 0.00151(15)
W3 0.0189(2) 0.0213(2) 0.01737(19) -0.00141(15) -0.00134(15) 0.00700(16)
W4 0.0205(2) 0.0187(2) 0.01507(19) -0.00116(14) 0.00290(14) 0.00577(16)
Mo1 0.0106(4) 0.0171(4) 0.0111(3) 0.0009(3) 0.0010(3) 0.0084(3)
Mo2 0.0110(4) 0.0105(3) 0.0137(4) 0.0026(3) 0.0018(3) 0.0028(3)
Mo3 0.0112(4) 0.0128(4) 0.0155(4) 0.0008(3) 0.0002(3) 0.0059(3)
Mo4 0.0153(4) 0.0134(4) 0.0084(3) 0.0016(3) 0.0022(3) 0.0065(3)
Mo5 0.0090(4) 0.0218(4) 0.0105(3) 0.0017(3) 0.0016(3) 0.0066(3)
Mo6 0.0111(4) 0.0125(4) 0.0202(4) 0.0005(3) 0.0052(3) 0.0046(3)
As1 0.0084(4) 0.0100(4) 0.0086(4) 0.0007(3) 0.0016(3) 0.0031(3)
Mo7 0.0148(4) 0.0145(4) 0.0107(3) 0.0019(3) 0.0050(3) 0.0040(3)
Mo8 0.0123(4) 0.0158(4) 0.0122(4) 0.0027(3) 0.0035(3) 0.0023(3)
Co1 0.0194(7) 0.0209(7) 0.0135(6) 0.0001(5) 0.0053(5) 0.0089(5)
Co2 0.0235(7) 0.0131(6) 0.0183(6) -0.0001(5) 0.0038(5) 0.0072(5)
Co3 0.0109(6) 0.0169(6) 0.0240(7) 0.0021(5) 0.0004(5) 0.0014(5)
Co4 0.0157(7) 0.0215(7) 0.0144(6) 0.0040(5) -0.0005(5) 0.0050(5)
O1 0.014(3) 0.016(3) 0.020(3) -0.001(3) 0.002(3) 0.002(3)
O2 0.015(3) 0.023(3) 0.014(3) -0.001(3) 0.006(3) 0.004(3)
O3 0.018(4) 0.021(3) 0.013(3) 0.000(3) 0.006(3) 0.009(3)
O4 0.011(3) 0.014(3) 0.019(3) 0.000(3) 0.000(2) 0.003(3)
O5 0.014(3) 0.018(3) 0.021(3) 0.003(3) -0.003(3) 0.007(3)
O6 0.012(3) 0.021(3) 0.020(3) -0.001(3) -0.001(3) 0.003(3)
O7 0.025(4) 0.017(3) 0.021(4) -0.008(3) -0.001(3) 0.003(3)
O8 0.017(3) 0.026(4) 0.006(3) 0.003(3) 0.004(2) 0.003(3)
O9 0.013(3) 0.006(3) 0.018(3) 0.005(2) 0.002(2) 0.004(2)
O10 0.026(4) 0.015(3) 0.015(3) 0.003(3) 0.003(3) 0.011(3)
O11 0.014(3) 0.021(3) 0.020(3) 0.002(3) 0.001(3) 0.005(3)
O12 0.016(3) 0.025(4) 0.020(3) 0.001(3) 0.005(3) 0.009(3)
O13 0.018(4) 0.025(4) 0.009(3) 0.002(3) 0.001(2) 0.008(3)
O14 0.012(3) 0.017(3) 0.015(3) -0.002(2) -0.002(2) 0.008(3)
O15 0.013(3) 0.015(3) 0.009(3) -0.001(2) 0.003(2) 0.005(3)
O16 0.021(4) 0.017(3) 0.016(3) -0.003(3) 0.002(3) 0.005(3)
O17 0.015(3) 0.020(3) 0.013(3) 0.000(3) 0.000(2) 0.005(3)
O18 0.019(4) 0.015(3) 0.013(3) 0.003(2) 0.004(3) 0.000(3)
O19 0.019(4) 0.019(3) 0.016(3) 0.000(3) 0.005(3) 0.007(3)
O20 0.018(4) 0.019(3) 0.019(3) -0.003(3) -0.001(3) 0.011(3)
O21 0.016(3) 0.024(3) 0.011(3) 0.000(3) -0.002(2) 0.009(3)
O22 0.007(3) 0.016(3) 0.015(3) 0.000(2) 0.005(2) 0.002(2)
O23 0.015(3) 0.018(3) 0.019(3) 0.002(3) -0.001(3) 0.007(3)
O24 0.022(4) 0.017(3) 0.011(3) 0.002(2) 0.005(3) 0.008(3)
O25 0.017(3) 0.017(3) 0.011(3) 0.000(2) 0.004(2) 0.002(3)
O26 0.017(4) 0.016(3) 0.021(3) 0.003(3) 0.001(3) 0.009(3)
O27 0.016(3) 0.023(3) 0.012(3) 0.003(3) 0.000(2) 0.005(3)
O28 0.019(3) 0.009(3) 0.013(3) -0.002(2) 0.002(2) 0.002(3)
O29 0.019(4) 0.015(3) 0.017(3) 0.001(3) 0.005(3) 0.005(3)
O30 0.024(4) 0.034(4) 0.030(4) 0.003(3) 0.001(3) 0.018(3)
O31 0.024(4) 0.026(4) 0.016(3) 0.007(3) 0.003(3) 0.007(3)
O32 0.020(4) 0.029(4) 0.031(4) 0.005(3) -0.002(3) 0.013(3)
O33 0.023(4) 0.015(3) 0.027(4) -0.010(3) -0.004(3) 0.003(3)
O34 0.026(4) 0.022(4) 0.019(4) -0.003(3) -0.007(3) -0.001(3)
O35 0.012(4) 0.039(5) 0.032(4) 0.000(3) 0.005(3) 0.009(3)
O36 0.023(4) 0.019(4) 0.034(4) 0.010(3) 0.009(3) 0.006(3)
O37 0.024(4) 0.030(4) 0.022(4) -0.007(3) -0.001(3) 0.006(3)
O38 0.020(4) 0.027(4) 0.036(4) 0.001(3) 0.004(3) 0.011(3)
O39 0.028(4) 0.027(4) 0.023(4) 0.009(3) 0.012(3) 0.004(3)
O40 0.022(4) 0.022(4) 0.032(4) 0.010(3) 0.007(3) 0.002(3)
N1 0.030(6) 0.022(5) 0.078(9) 0.004(5) 0.018(6) 0.006(4)
N2 0.039(6) 0.017(4) 0.045(6) 0.003(4) 0.022(5) 0.010(4)
N3 0.044(6) 0.020(5) 0.030(5) 0.005(4) -0.001(4) 0.014(4)
N4 0.016(5) 0.039(6) 0.036(5) 0.001(4) 0.006(4) 0.004(4)
N5 0.021(5) 0.024(5) 0.049(6) 0.005(4) 0.005(4) 0.002(4)
N6 0.019(5) 0.044(6) 0.039(6) 0.015(5) -0.002(4) 0.007(4)
N7 0.024(5) 0.029(5) 0.019(4) 0.001(4) -0.008(3) 0.008(4)
N8 0.036(6) 0.031(5) 0.015(4) 0.003(4) 0.003(4) 0.006(4)
N9 0.019(5) 0.042(6) 0.018(4) 0.001(4) -0.003(3) 0.004(4)
N10 0.014(4) 0.047(6) 0.025(5) 0.000(4) 0.007(4) 0.009(4)
N11 0.047(7) 0.027(5) 0.032(5) -0.003(4) 0.005(5) 0.018(5)
N12 0.028(5) 0.023(5) 0.031(5) -0.001(4) 0.000(4) 0.012(4)
C1 0.032(7) 0.041(7) 0.041(7) 0.015(6) -0.007(5) 0.020(6)
C2 0.036(7) 0.045(7) 0.024(6) 0.016(5) 0.012(5) 0.009(6)
C3 0.045(8) 0.044(7) 0.020(5) 0.017(5) 0.001(5) 0.010(6)
C4 0.021(6) 0.066(9) 0.033(6) -0.004(6) -0.005(5) 0.020(6)
C5 0.047(8) 0.040(7) 0.036(7) 0.013(6) 0.012(6) 0.007(6)
C6 0.034(7) 0.047(8) 0.037(7) 0.020(6) 0.019(6) 0.000(6)
C7 0.068(11) 0.029(7) 0.048(8) -0.005(6) 0.012(7) 0.012(7)
C8 0.088(15) 0.060(11) 0.085(14) 0.003(10) -0.018(11) 0.049(11)
C9 0.058(11) 0.046(9) 0.075(12) -0.026(8) -0.010(9) 0.003(8)
C10 0.056(11) 0.046(9) 0.117(17) 0.009(10) 0.037(11) 0.027(8)
C11 0.12(2) 0.057(11) 0.067(12) 0.015(9) 0.067(13) 0.008(12)
C12 0.13(2) 0.063(12) 0.077(13) 0.038(10) 0.067(14) 0.034(13)
C13 0.066(13) 0.100(16) 0.130(19) 0.032(14) 0.056(13) 0.059(13)
C14 0.068(13) 0.073(13) 0.125(19) 0.003(13) 0.011(13) 0.050(12)
C15 0.108(18) 0.058(11) 0.048(10) 0.003(8) -0.033(10) -0.001(11)
C16 0.12(2) 0.040(10) 0.14(2) -0.041(12) -0.080(18) 0.002(12)
O1W 0.024(5) 0.073(8) 0.079(8) 0.005(6) 0.005(5) -0.001(5)
O2W 0.24(3) 0.34(4) 0.081(15) 0.09(2) -0.040(18) -0.13(3)

loop_
_atom_type_symbol
_atom_type_description
_atom_type_scat_dispersion_real
_atom_type_scat_dispersion_imag
_atom_type_scat_source
C C 0.0033 0.0016 'International Tables Vol C Tables 4.2.6.8 and 6.1.1.4'
H H 0.0000 0.0000 'International Tables Vol C Tables 4.2.6.8 and 6.1.1.4'
N N 0.0061 0.0033 'International Tables Vol C Tables 4.2.6.8 and 6.1.1.4'
O O 0.0106 0.0060 'International Tables Vol C Tables 4.2.6.8 and 6.1.1.4'
Co Co 0.3494 0.9721 'International Tables Vol C Tables 4.2.6.8 and 6.1.1.4'
Mo Mo -1.6832 0.6857 'International Tables Vol C Tables 4.2.6.8 and 6.1.1.4'
W W -0.8490 6.8722 'International Tables Vol C Tables 4.2.6.8 and 6.1.1.4'
As As 0.0499 2.0058 'International Tables Vol C Tables 4.2.6.8 and 6.1.1.4'

loop_
_geom_angle_atom_site_label_1
_geom_angle_atom_site_label_2
_geom_angle_atom_site_label_3
_geom_angle
_geom_angle_site_symmetry_1
_geom_angle_site_symmetry_3
_geom_angle_publ_flag
O33 W1 O28 102.0(3) . . ?
O33 W1 O20 104.1(3) . . ?
O28 W1 O20 96.8(3) . . ?
O33 W1 O5 100.8(3) . . ?
O28 W1 O5 88.2(3) . . ?
O20 W1 O5 153.0(3) . . ?
O33 W1 O3 102.3(3) . . ?
O28 W1 O3 153.0(3) . . ?
O20 W1 O3 88.5(3) . . ?
O5 W1 O3 75.9(3) . . ?
O33 W1 O9 177.9(3) . . ?
O28 W1 O9 76.0(2) . . ?
O20 W1 O9 76.0(2) . . ?
O5 W1 O9 79.5(2) . . ?
O3 W1 O9 79.7(2) . . ?
O33 W1 W3 96.1(3) . . ?
O28 W1 W3 126.5(2) . . ?
O20 W1 W3 126.9(2) . . ?
O5 W1 W3 38.7(2) . . ?
O3 W1 W3 38.85(19) . . ?
O9 W1 W3 85.47(14) . . ?
O34 W2 O27 102.3(3) . . ?
O34 W2 O18 100.9(3) . . ?
O27 W2 O18 95.0(3) . . ?
O34 W2 O2 102.2(3) . . ?
O27 W2 O2 154.0(3) . . ?
O18 W2 O2 88.8(3) . . ?
O34 W2 O8 101.7(3) . . ?
O27 W2 O8 90.2(3) . . ?
O18 W2 O8 155.2(3) . . ?
O2 W2 O8 76.4(3) . . ?
O34 W2 O22 175.7(3) . . ?
O27 W2 O22 76.0(3) . . ?
O18 W2 O22 75.5(3) . . ?
O2 W2 O22 80.2(2) . . ?
O8 W2 O22 82.3(2) . . ?
O34 W2 W4 97.1(3) . . ?
O27 W2 W4 128.9(2) . . ?
O18 W2 W4 127.1(2) . . ?
O2 W2 W4 38.6(2) . . ?
O8 W2 W4 39.3(2) . . ?
O22 W2 W4 86.95(15) . . ?
O37 W3 O17 104.3(3) . . ?
O37 W3 O21 102.4(3) . . ?
O17 W3 O21 95.4(3) . . ?
O37 W3 O5 102.1(3) . . ?
O17 W3 O5 151.8(3) . . ?
O21 W3 O5 88.3(3) . . ?
O37 W3 O3 102.4(3) . . ?
O17 W3 O3 88.5(3) . . ?
O21 W3 O3 153.1(3) . . ?
O5 W3 O3 76.3(3) . . ?
O37 W3 O14 176.0(3) . . ?
O17 W3 O14 73.6(3) . . ?
O21 W3 O14 74.6(2) . . ?
O5 W3 O14 80.6(3) . . ?
O3 W3 O14 81.1(2) . . ?
O37 W3 W1 96.9(3) . . ?
O17 W3 W1 126.9(2) . . ?
O21 W3 W1 126.8(2) . . ?
O5 W3 W1 38.98(19) . . ?
O3 W3 W1 39.0(2) . . ?
O14 W3 W1 87.09(15) . . ?
O7 W4 O16 103.9(3) . . ?
O7 W4 O29 102.5(3) . . ?
O16 W4 O29 96.5(3) . . ?
O7 W4 O2 101.3(3) . . ?
O16 W4 O2 152.4(3) . . ?
O29 W4 O2 88.9(3) . . ?
O7 W4 O8 101.5(3) . . ?
O16 W4 O8 88.1(3) . . ?
O29 W4 O8 153.7(3) . . ?
O2 W4 O8 75.9(3) . . ?
O7 W4 O15 177.4(3) . . ?
O16 W4 O15 75.5(3) . . ?
O29 W4 O15 75.1(2) . . ?
O2 W4 O15 79.8(2) . . ?
O8 W4 O15 81.1(2) . . ?
O7 W4 W2 96.4(3) . . ?
O16 W4 W2 126.2(2) . . ?
O29 W4 W2 126.9(2) . . ?
O2 W4 W2 38.5(2) . . ?
O8 W4 W2 38.76(19) . . ?
O15 W4 W2 85.90(15) . . ?
O30 Mo1 O26 101.1(3) . . ?
O30 Mo1 O6 106.5(3) . . ?
O26 Mo1 O6 86.4(3) . . ?
O30 Mo1 O19 106.2(3) . . ?
O26 Mo1 O19 152.0(3) . . ?
O6 Mo1 O19 91.5(3) . . ?
O30 Mo1 O20 99.9(3) . . ?
O26 Mo1 O20 87.0(3) . . ?
O6 Mo1 O20 153.5(3) . . ?
O19 Mo1 O20 82.5(3) . . ?
O30 Mo1 O9 170.8(3) . . ?
O26 Mo1 O9 73.2(2) . . ?
O6 Mo1 O9 80.8(2) . . ?
O19 Mo1 O9 78.9(2) . . ?
O20 Mo1 O9 72.8(2) . . ?
O30 Mo1 Mo5 98.4(3) . . ?
O26 Mo1 Mo5 133.8(2) . . ?
O6 Mo1 Mo5 47.8(2) . . ?
O19 Mo1 Mo5 47.6(2) . . ?
O20 Mo1 Mo5 129.9(2) . . ?
O9 Mo1 Mo5 90.70(15) . . ?
O36 Mo2 O26 100.5(3) . . ?
O36 Mo2 O1 106.4(3) . . ?
O26 Mo2 O1 87.1(3) . . ?
O36 Mo2 O4 106.7(3) . . ?
O26 Mo2 O4 152.0(3) . . ?
O1 Mo2 O4 91.5(3) . . ?
O36 Mo2 O28 99.5(3) . . ?
O26 Mo2 O28 86.3(3) . . ?
O1 Mo2 O28 154.0(3) . . ?
O4 Mo2 O28 82.9(3) . . ?
O36 Mo2 O9 169.5(3) . . ?
O26 Mo2 O9 72.9(2) . . ?
O1 Mo2 O9 81.8(2) . . ?
O4 Mo2 O9 79.2(2) . . ?
O28 Mo2 O9 72.3(2) . . ?
O36 Mo2 Mo8 98.8(3) . . ?
O26 Mo2 Mo8 134.4(2) . . ?
O1 Mo2 Mo8 47.8(2) . . ?
O4 Mo2 Mo8 47.56(19) . . ?
O28 Mo2 Mo8 130.26(19) . . ?
O9 Mo2 Mo8 91.56(14) . . ?
O32 Mo3 O11 107.6(3) . . ?
O32 Mo3 O10 106.4(3) . . ?
O11 Mo3 O10 92.4(3) . . ?
O32 Mo3 O21 100.4(3) . . ?
O11 Mo3 O21 86.3(3) . . ?
O10 Mo3 O21 152.2(3) . . ?
O32 Mo3 O23 95.7(3) . . ?
O11 Mo3 O23 156.2(3) . . ?
O10 Mo3 O23 85.4(3) . . ?
O21 Mo3 O23 84.9(3) . . ?
O32 Mo3 O14 166.9(3) . . ?
O11 Mo3 O14 83.6(3) . . ?
O10 Mo3 O14 79.4(2) . . ?
O21 Mo3 O14 72.9(2) . . ?
O23 Mo3 O14 72.7(2) . . ?
O32 Mo3 Mo6 100.4(3) . . ?
O11 Mo3 Mo6 47.9(2) . . ?
O10 Mo3 Mo6 48.0(2) . . ?
O21 Mo3 Mo6 133.68(19) . . ?
O23 Mo3 Mo6 133.17(19) . . ?
O14 Mo3 Mo6 92.25(15) . . ?
O31 Mo4 O13 104.7(3) . . ?
O31 Mo4 O24 106.4(3) . . ?
O13 Mo4 O24 93.2(3) . . ?
O31 Mo4 O17 99.2(3) . . ?
O13 Mo4 O17 85.7(3) . . ?
O24 Mo4 O17 153.7(3) . . ?
O31 Mo4 O23 99.3(3) . . ?
O13 Mo4 O23 155.0(3) . . ?
O24 Mo4 O23 86.5(3) . . ?
O17 Mo4 O23 83.8(3) . . ?
O31 Mo4 O14 169.2(3) . . ?
O13 Mo4 O14 81.8(3) . . ?
O24 Mo4 O14 81.4(2) . . ?
O17 Mo4 O14 72.4(2) . . ?
O23 Mo4 O14 73.4(2) . . ?
O31 Mo4 Mo7 98.0(3) . . ?
O13 Mo4 Mo7 48.5(2) . . ?
O24 Mo4 Mo7 48.3(2) . . ?
O17 Mo4 Mo7 133.86(19) . . ?
O23 Mo4 Mo7 134.59(19) . . ?
O14 Mo4 Mo7 92.77(16) . . ?
O35 Mo5 O19 106.0(3) . . ?
O35 Mo5 O6 106.2(3) . . ?
O19 Mo5 O6 92.2(3) . . ?
O35 Mo5 O27 101.6(3) . . ?
O19 Mo5 O27 152.0(3) . . ?
O6 Mo5 O27 84.4(3) . . ?
O35 Mo5 O12 98.8(3) . . ?
O19 Mo5 O12 86.2(3) . . ?
O6 Mo5 O12 154.3(3) . . ?
O27 Mo5 O12 85.1(3) . . ?
O35 Mo5 O22 170.2(3) . . ?
O19 Mo5 O22 80.3(2) . . ?
O6 Mo5 O22 80.8(2) . . ?
O27 Mo5 O22 71.8(2) . . ?
O12 Mo5 O22 73.7(2) . . ?
O35 Mo5 Mo1 98.0(3) . . ?
O19 Mo5 Mo1 48.4(2) . . ?
O6 Mo5 Mo1 47.8(2) . . ?
O27 Mo5 Mo1 131.9(2) . . ?
O12 Mo5 Mo1 134.4(2) . . ?
O22 Mo5 Mo1 91.88(15) . . ?
O38 Mo6 O11 107.6(3) . . ?
O38 Mo6 O10 106.5(3) . . ?
O11 Mo6 O10 92.3(3) . . ?
O38 Mo6 O29 99.2(3) . . ?
O11 Mo6 O29 152.7(3) . . ?
O10 Mo6 O29 85.0(3) . . ?
O38 Mo6 O25 99.3(3) . . ?
O11 Mo6 O25 84.7(3) . . ?
O10 Mo6 O25 153.7(3) . . ?
O29 Mo6 O25 85.8(3) . . ?
O38 Mo6 O15 168.7(3) . . ?
O11 Mo6 O15 80.7(2) . . ?
O10 Mo6 O15 80.3(2) . . ?
O29 Mo6 O15 72.0(2) . . ?
O25 Mo6 O15 73.4(2) . . ?
O38 Mo6 Mo3 100.5(3) . . ?
O11 Mo6 Mo3 47.8(2) . . ?
O10 Mo6 Mo3 48.0(2) . . ?
O29 Mo6 Mo3 132.5(2) . . ?
O25 Mo6 Mo3 132.16(18) . . ?
O15 Mo6 Mo3 90.81(14) . . ?
O15 As1 O9 109.2(3) . . ?
O15 As1 O22 111.5(3) . . ?
O9 As1 O22 108.4(3) . . ?
O15 As1 O14 108.8(3) . . ?
O9 As1 O14 110.3(3) . . ?
O22 As1 O14 108.6(3) . . ?
O40 Mo7 O24 106.0(3) . . ?
O40 Mo7 O13 107.3(3) . . ?
O24 Mo7 O13 92.7(3) . . ?
O40 Mo7 O18 99.8(3) . . ?
O24 Mo7 O18 85.8(3) . . ?
O13 Mo7 O18 152.1(3) . . ?
O40 Mo7 O12 97.0(3) . . ?
O24 Mo7 O12 156.7(3) . . ?
O13 Mo7 O12 83.9(3) . . ?
O18 Mo7 O12 86.6(3) . . ?
O40 Mo7 O22 169.2(3) . . ?
O24 Mo7 O22 81.8(2) . . ?
O13 Mo7 O22 79.4(2) . . ?
O18 Mo7 O22 72.9(2) . . ?
O12 Mo7 O22 74.9(2) . . ?
O40 Mo7 Mo4 99.6(3) . . ?
O24 Mo7 Mo4 48.29(19) . . ?
O13 Mo7 Mo4 48.05(19) . . ?
O18 Mo7 Mo4 133.5(2) . . ?
O12 Mo7 Mo4 131.9(2) . . ?
O22 Mo7 Mo4 91.18(16) . . ?
O39 Mo8 O4 107.2(3) . . ?
O39 Mo8 O1 107.9(3) . . ?
O4 Mo8 O1 92.5(3) . . ?
O39 Mo8 O16 100.3(3) . . ?
O4 Mo8 O16 152.0(3) . . ?
O1 Mo8 O16 84.2(3) . . ?
O39 Mo8 O25 96.5(3) . . ?
O4 Mo8 O25 86.1(3) . . ?
O1 Mo8 O25 154.8(3) . . ?
O16 Mo8 O25 85.3(3) . . ?
O39 Mo8 O15 168.1(3) . . ?
O4 Mo8 O15 79.1(2) . . ?
O1 Mo8 O15 81.4(2) . . ?
O16 Mo8 O15 72.9(2) . . ?
O25 Mo8 O15 73.6(2) . . ?
O39 Mo8 Mo2 100.4(3) . . ?
O4 Mo8 Mo2 48.24(19) . . ?
O1 Mo8 Mo2 48.20(19) . . ?
O16 Mo8 Mo2 132.0(2) . . ?
O25 Mo8 Mo2 134.14(17) . . ?
O15 Mo8 Mo2 91.35(14) . . ?
O3 Co1 O13 94.1(3) . . ?
O3 Co1 N11 96.7(4) . . ?
O13 Co1 N11 168.2(4) . . ?
O3 Co1 O19 92.8(3) . . ?
O13 Co1 O19 86.9(2) . . ?
N11 Co1 O19 88.0(3) . . ?
O3 Co1 N12 93.9(3) . . ?
O13 Co1 N12 89.5(3) . . ?
N11 Co1 N12 94.4(4) . . ?
O19 Co1 N12 172.6(3) . . ?
O3 Co1 N10 174.6(3) . . ?
O13 Co1 N10 86.8(3) . . ?
N11 Co1 N10 82.8(4) . . ?
O19 Co1 N10 92.6(3) . . ?
N12 Co1 N10 80.7(4) . . ?
O24 Co2 O10 89.0(3) . . ?
O24 Co2 N1 96.2(4) . . ?
O10 Co2 N1 174.7(4) . . ?
O24 Co2 N2 173.6(3) . . ?
O10 Co2 N2 93.5(3) . . ?
N1 Co2 N2 81.3(4) . . ?
O24 Co2 N3 89.2(3) . . ?
O10 Co2 N3 86.1(3) . . ?
N1 Co2 N3 92.8(4) . . ?
N2 Co2 N3 85.1(4) . . ?
O24 Co2 O2 92.4(2) . . ?
O10 Co2 O2 93.1(3) . . ?
N1 Co2 O2 87.8(4) . . ?
N2 Co2 O2 93.4(3) . . ?
N3 Co2 O2 178.3(3) . . ?
O4 Co3 O11 90.1(3) . . ?
O4 Co3 N6 174.6(3) . . ?
O11 Co3 N6 95.3(4) . . ?
O4 Co3 N4 85.2(3) . . ?
O11 Co3 N4 93.0(3) . . ?
N6 Co3 N4 93.8(4) . . ?
O4 Co3 N5 93.3(3) . . ?
O11 Co3 N5 171.7(3) . . ?
N6 Co3 N5 81.2(4) . . ?
N4 Co3 N5 79.8(4) . . ?
O4 Co3 O5 92.9(3) . . ?
O11 Co3 O5 94.5(3) . . ?
N6 Co3 O5 87.5(4) . . ?
N4 Co3 O5 172.3(3) . . ?
N5 Co3 O5 93.0(3) . . ?
O1 Co4 O6 87.4(3) . . ?
O1 Co4 N7 85.9(3) . . ?
O6 Co4 N7 89.5(3) . . ?
O1 Co4 O8 92.9(3) . . ?
O6 Co4 O8 93.3(3) . . ?
N7 Co4 O8 176.9(3) . . ?
O1 Co4 N9 166.0(3) . . ?
O6 Co4 N9 85.5(3) . . ?
N7 Co4 N9 82.1(4) . . ?
O8 Co4 N9 99.5(3) . . ?
O1 Co4 N8 87.9(3) . . ?
O6 Co4 N8 170.2(3) . . ?
N7 Co4 N8 81.7(4) . . ?
O8 Co4 N8 95.4(3) . . ?
N9 Co4 N8 97.3(4) . . ?
Mo8 O1 Mo2 84.0(3) . . ?
Mo8 O1 Co4 135.6(3) . . ?
Mo2 O1 Co4 139.4(4) . . ?
W2 O2 W4 102.9(3) . . ?
W2 O2 Co2 129.1(3) . . ?
W4 O2 Co2 127.3(3) . . ?
W3 O3 W1 102.1(3) . . ?
W3 O3 Co1 128.3(3) . . ?
W1 O3 Co1 128.5(3) . . ?
Mo8 O4 Mo2 84.2(3) . . ?
Mo8 O4 Co3 139.6(3) . . ?
Mo2 O4 Co3 135.7(3) . . ?
W3 O5 W1 102.3(3) . . ?
W3 O5 Co3 129.4(3) . . ?
W1 O5 Co3 127.3(3) . . ?
Mo1 O6 Mo5 84.3(3) . . ?
Mo1 O6 Co4 139.8(4) . . ?
Mo5 O6 Co4 135.0(4) . . ?
W2 O8 W4 101.9(3) . . ?
W2 O8 Co4 128.0(3) . . ?
W4 O8 Co4 128.8(3) . . ?
As1 O9 W1 130.2(3) . . ?
As1 O9 Mo1 125.5(3) . . ?
W1 O9 Mo1 87.84(19) . . ?
As1 O9 Mo2 123.6(3) . . ?
W1 O9 Mo2 88.0(2) . . ?
Mo1 O9 Mo2 88.99(19) . . ?
Mo6 O10 Mo3 84.0(3) . . ?
Mo6 O10 Co2 133.8(3) . . ?
Mo3 O10 Co2 141.3(4) . . ?
Mo3 O11 Mo6 84.3(3) . . ?
Mo3 O11 Co3 133.4(4) . . ?
Mo6 O11 Co3 140.0(4) . . ?
Mo7 O12 Mo5 117.8(3) . . ?
Mo4 O13 Mo7 83.4(3) . . ?
Mo4 O13 Co1 132.7(4) . . ?
Mo7 O13 Co1 143.2(4) . . ?
As1 O14 Mo4 123.5(3) . . ?
As1 O14 Mo3 123.7(3) . . ?
Mo4 O14 Mo3 95.2(2) . . ?
As1 O14 W3 126.9(3) . . ?
Mo4 O14 W3 89.2(2) . . ?
Mo3 O14 W3 88.1(2) . . ?
As1 O15 Mo8 124.3(3) . . ?
As1 O15 W4 127.9(3) . . ?
Mo8 O15 W4 87.95(19) . . ?
As1 O15 Mo6 124.2(3) . . ?
Mo8 O15 Mo6 93.5(2) . . ?
W4 O15 Mo6 87.83(19) . . ?
W4 O16 Mo8 123.4(3) . . ?
W3 O17 Mo4 124.7(3) . . ?
W2 O18 Mo7 122.6(3) . . ?
Mo5 O19 Mo1 84.0(3) . . ?
Mo5 O19 Co1 139.9(4) . . ?
Mo1 O19 Co1 135.2(4) . . ?
W1 O20 Mo1 122.5(3) . . ?
W3 O21 Mo3 124.3(3) . . ?
As1 O22 W2 127.8(3) . . ?
As1 O22 Mo7 123.9(3) . . ?
W2 O22 Mo7 88.8(2) . . ?
As1 O22 Mo5 123.4(3) . . ?
W2 O22 Mo5 88.7(2) . . ?
Mo7 O22 Mo5 93.5(2) . . ?
Mo3 O23 Mo4 118.6(3) . . ?
Mo4 O24 Mo7 83.4(2) . . ?
Mo4 O24 Co2 140.1(4) . . ?
Mo7 O24 Co2 134.9(3) . . ?
Mo6 O25 Mo8 119.5(3) . . ?
Mo1 O26 Mo2 124.8(3) . . ?
W2 O27 Mo5 123.5(3) . . ?
W1 O28 Mo2 123.0(3) . . ?
W4 O29 Mo6 124.6(3) . . ?
C9 N1 Co2 105.9(9) . . ?
C10 N2 C7 109.7(11) . . ?
C10 N2 Co2 104.2(9) . . ?
C7 N2 Co2 111.2(8) . . ?
C8 N3 Co2 108.1(9) . . ?
C11 N4 Co3 108.1(9) . . ?
C12 N5 C16 116.4(18) . . ?
C12 N5 Co3 109.1(10) . . ?
C16 N5 Co3 105.9(10) . . ?
C15 N6 Co3 110.1(10) . . ?
C1 N7 C3 114.1(9) . . ?
C1 N7 Co4 110.6(7) . . ?
C3 N7 Co4 106.8(7) . . ?
C2 N8 Co4 109.8(7) . . ?
C4 N9 Co4 104.9(7) . . ?
C13 N10 C6 114.7(13) . . ?
C13 N10 Co1 109.8(10) . . ?
C6 N10 Co1 107.0(7) . . ?
C14 N11 Co1 105.9(10) . . ?
C5 N12 Co1 111.6(8) . . ?
N7 C1 C4 111.0(9) . . ?
N8 C2 C3 110.6(9) . . ?
N7 C3 C2 109.5(10) . . ?
N9 C4 C1 110.6(10) . . ?
N12 C5 C6 110.7(11) . . ?
N10 C6 C5 111.3(10) . . ?
C9 C7 N2 110.6(11) . . ?
N3 C8 C10 111.5(12) . . ?
C7 C9 N1 110.9(13) . . ?
N2 C10 C8 114.0(14) . . ?
C12 C11 N4 119.2(15) . . ?
C11 C12 N5 118.7(15) . . ?
C14 C13 N10 114.2(14) . . ?
N11 C14 C13 118.9(15) . . ?
C16 C15 N6 118.0(14) . . ?
C15 C16 N5 121.2(15) . . ?

loop_
_geom_bond_atom_site_label_1
_geom_bond_atom_site_label_2
_geom_bond_distance
_geom_bond_site_symmetry_2
_geom_bond_publ_flag
W1 O33 1.710(7) . ?
W1 O28 1.833(6) . ?
W1 O20 1.840(7) . ?
W1 O5 1.995(6) . ?
W1 O3 1.996(7) . ?
W1 O9 2.437(6) . ?
W1 W3 3.0984(10) . ?
W2 O34 1.710(7) . ?
W2 O27 1.843(7) . ?
W2 O18 1.857(6) . ?
W2 O2 1.980(7) . ?
W2 O8 1.982(7) . ?
W2 O22 2.414(6) . ?
W2 W4 3.0977(11) . ?
W3 O37 1.713(7) . ?
W3 O17 1.837(7) . ?
W3 O21 1.851(6) . ?
W3 O5 1.983(7) . ?
W3 O3 1.988(7) . ?
W3 O14 2.464(6) . ?
W4 O7 1.722(7) . ?
W4 O16 1.841(7) . ?
W4 O29 1.844(7) . ?
W4 O2 1.982(7) . ?
W4 O8 2.006(7) . ?
W4 O15 2.447(6) . ?
Mo1 O30 1.683(7) . ?
Mo1 O26 1.933(7) . ?
Mo1 O6 1.961(7) . ?
Mo1 O19 1.980(7) . ?
Mo1 O20 2.023(7) . ?
Mo1 O9 2.448(6) . ?
Mo1 Mo5 2.6327(15) . ?
Mo2 O36 1.688(7) . ?
Mo2 O26 1.945(7) . ?
Mo2 O1 1.966(7) . ?
Mo2 O4 1.967(6) . ?
Mo2 O28 2.035(6) . ?
Mo2 O9 2.456(6) . ?
Mo2 Mo8 2.6231(13) . ?
Mo3 O32 1.671(7) . ?
Mo3 O11 1.954(7) . ?
Mo3 O10 1.960(7) . ?
Mo3 O21 2.002(6) . ?
Mo3 O23 2.070(7) . ?
Mo3 O14 2.436(6) . ?
Mo3 Mo6 2.6227(13) . ?
Mo4 O31 1.679(7) . ?
Mo4 O13 1.941(7) . ?
Mo4 O24 1.949(6) . ?
Mo4 O17 2.013(7) . ?
Mo4 O23 2.079(7) . ?
Mo4 O14 2.397(7) . ?
Mo4 Mo7 2.5932(14) . ?
Mo5 O35 1.664(7) . ?
Mo5 O19 1.956(7) . ?
Mo5 O6 1.961(7) . ?
Mo5 O27 2.029(7) . ?
Mo5 O12 2.091(7) . ?
Mo5 O22 2.467(6) . ?
Mo6 O38 1.664(7) . ?
Mo6 O11 1.956(7) . ?
Mo6 O10 1.958(7) . ?
Mo6 O29 2.005(7) . ?
Mo6 O25 2.059(7) . ?
Mo6 O15 2.469(6) . ?
As1 O15 1.685(6) . ?
As1 O9 1.686(6) . ?
As1 O22 1.696(6) . ?
As1 O14 1.703(6) . ?
Mo7 O40 1.675(7) . ?
Mo7 O24 1.950(7) . ?
Mo7 O13 1.956(7) . ?
Mo7 O18 2.003(7) . ?
Mo7 O12 2.072(7) . ?
Mo7 O22 2.426(7) . ?
Mo8 O39 1.662(7) . ?
Mo8 O4 1.946(6) . ?
Mo8 O1 1.952(7) . ?
Mo8 O16 2.015(7) . ?
Mo8 O25 2.082(7) . ?
Mo8 O15 2.444(6) . ?
Co1 O3 2.116(7) . ?
Co1 O13 2.119(7) . ?
Co1 N11 2.123(9) . ?
Co1 O19 2.135(7) . ?
Co1 N12 2.142(10) . ?
Co1 N10 2.150(9) . ?
Co2 O24 2.101(6) . ?
Co2 O10 2.104(7) . ?
Co2 N1 2.119(11) . ?
Co2 N2 2.127(9) . ?
Co2 N3 2.134(9) . ?
Co2 O2 2.192(7) . ?
Co3 O4 2.082(7) . ?
Co3 O11 2.107(7) . ?
Co3 N6 2.114(10) . ?
Co3 N4 2.139(10) . ?
Co3 N5 2.154(10) . ?
Co3 O5 2.171(7) . ?
Co4 O1 2.089(7) . ?
Co4 O6 2.120(7) . ?
Co4 N7 2.130(9) . ?
Co4 O8 2.135(7) . ?
Co4 N9 2.141(9) . ?
Co4 N8 2.148(9) . ?
N1 C9 1.50(2) . ?
N2 C10 1.47(2) . ?
N2 C7 1.482(17) . ?
N3 C8 1.51(2) . ?
N4 C11 1.45(2) . ?
N5 C12 1.449(19) . ?
N5 C16 1.47(2) . ?
N6 C15 1.44(2) . ?
N7 C1 1.466(15) . ?
N7 C3 1.484(15) . ?
N8 C2 1.492(15) . ?
N9 C4 1.488(16) . ?
N10 C13 1.460(19) . ?
N10 C6 1.467(16) . ?
N11 C14 1.45(2) . ?
N12 C5 1.447(16) . ?
C1 C4 1.514(19) . ?
C2 C3 1.514(18) . ?
C5 C6 1.51(2) . ?
C7 C9 1.47(2) . ?
C8 C10 1.53(3) . ?
C11 C12 1.34(2) . ?
C13 C14 1.46(3) . ?
C15 C16 1.34(3) . ?
